data_1570332
loop_
_publ_author_name
'Ma, Xuanao'
'Liu, Yang'
'Zhang, Yunhuai'
'Gong, Yun'

_publ_section_title
;
 Layered sodium titanate with a matched lattice: a single ion conductor in
 a solid-state sodium metal battery.
;
_journal_issue 47
_journal_name_full 'Chemical science'
_journal_page_first 13812
_journal_page_last 13824
_journal_paper_doi 10.1039/d3sc04355j
_journal_volume 14
_journal_year 2023
_chemical_formula_moiety 'Na0.98, Ti1.3, O3'
_chemical_formula_sum 'Na1.96 O6 Ti2.6'
_chemical_formula_weight 265.52
_space_group_IT_number 44
_space_group_name_Hall 'I 2 -2'
_space_group_name_H-M_alt 'I m m 2'
_symmetry_cell_setting orthorhombic
_symmetry_Int_Tables_number 44
_symmetry_space_group_name_H-M 'I m m 2'
_audit_block_doi 10.5517/ccdc.csd.cc2hc401
_audit_update_record
;
2023-10-30 deposited with the CCDC.	2023-11-13 downloaded from the CCDC.
;
_cell_angle_alpha 90.000
_cell_angle_beta 90.000
_cell_angle_gamma 90.000
_cell_formula_units_Z 1
_cell_length_a 3.805
_cell_length_b 16.987
_cell_length_c 3.023
_cell_measurement_radiation CuK\a
_cell_measurement_reflns_used 25
_cell_measurement_temperature 293
_cell_measurement_theta_max 23.59
_cell_measurement_theta_min 2.40
_cell_measurement_wavelength 1.5406
_cell_volume 195.393
_computing_molecular_graphics ' SIR2011 (Burla et al., 2011)'
_computing_publication_material ' SIR2011 (Burla et al., 2011)'
_computing_structure_refinement ' SIR2011 (Burla et al., 2011)'
_computing_structure_solution ' SIR2011 (Burla et al., 2011)'
_diffrn_ambient_temperature 293
_diffrn_measured_fraction_theta_full 60
_diffrn_measured_fraction_theta_max 60
_diffrn_measurement_device PANalytical
_diffrn_radiation_type CuK\a
_diffrn_radiation_wavelength 1.5406
_diffrn_reflns_av_R_equivalents 0.1
_diffrn_reflns_limit_h_max 4
_diffrn_reflns_limit_h_min 0
_diffrn_reflns_limit_k_max 18
_diffrn_reflns_limit_k_min 0
_diffrn_reflns_limit_l_max 3
_diffrn_reflns_limit_l_min 0
_diffrn_reflns_number 8758
_diffrn_reflns_theta_full 23.59
_diffrn_reflns_theta_max 23.59
_diffrn_reflns_theta_min 2.40
_exptl_absorpt_correction_T_max 0.0000
_exptl_absorpt_correction_T_min 0.0000
_exptl_absorpt_correction_type psi-scan
_exptl_crystal_colour colorless
_exptl_crystal_density_diffrn 2.257
_exptl_crystal_description block
_exptl_crystal_F_000 126.8
_exptl_crystal_size_max 0.03
_exptl_crystal_size_mid 0.02
_exptl_crystal_size_min 0.01
_refine_ls_abs_structure_details
;
;
_refine_ls_extinction_method none
_refine_ls_goodness_of_fit_all 0.957
_refine_ls_goodness_of_fit_gt 0.957
_refine_ls_matrix_type full
_refine_ls_number_constraints 0
_refine_ls_number_parameters 1
_refine_ls_number_reflns 12
_refine_ls_number_restraints 0
_refine_ls_R_factor_all 0.0757
_refine_ls_R_factor_gt 0.0757
_refine_ls_shift/su_max 0.000
_refine_ls_shift/su_mean 0.000
_refine_ls_structure_factor_coef F
_refine_ls_weighting_details '     w=1.0'
_refine_ls_weighting_scheme calc
_refine_ls_wR_factor_all 0.0895
_refine_ls_wR_factor_gt 0.0895
_reflns_d_resolution_high 0.889
_reflns_d_resolution_low 8.493
_reflns_limit_h_max 4
_reflns_limit_h_min 0
_reflns_limit_k_max 18
_reflns_limit_k_min 0
_reflns_limit_l_max 3
_reflns_limit_l_min 0
_reflns_number_gt 12
_reflns_number_total 20
_reflns_threshold_expression ' F >3.0 \s(F) '
_cod_data_source_file d3sc04355j2.cif
_cod_data_source_block global
_cod_depositor_comments
;
The following automatic conversions were performed:

data item '_atom_site_thermal_displace_type' value 'uani' was changed
to 'Uani' in accordance with the
/home/data/users/saulius/crontab/automatic-downloads/rss-feeds/RSC/lib/dictionaries/cif_core.dic
dictionary named 'cif_core.dic' version 2.4.2 last updated on
2011-04-26 (4 times).

data item '_refine_ls_matrix_type' value 'Full' was changed to 'full'
in accordance with the
/home/data/users/saulius/crontab/automatic-downloads/rss-feeds/RSC/lib/dictionaries/cif_core.dic
dictionary named 'cif_core.dic' version 2.4.2 last updated on
2011-04-26.

data item '_symmetry_cell_setting' value 'Orthorhombic' was changed
to 'orthorhombic' in accordance with the
/home/data/users/saulius/crontab/automatic-downloads/rss-feeds/RSC/lib/dictionaries/cif_core.dic
dictionary named 'cif_core.dic' version 2.4.2 last updated on
2011-04-26.

Automatic conversion script
Id: cif_fix_values 8170 2020-07-09 18:12:32Z antanas 

 Adding full bibliography for 1570332.cif.
;
_cod_original_cell_volume 195.39
_cod_original_formula_sum 'Na1.96, Ti2.60, O6'
_cod_database_code 1570332

loop_
_symmetry_equiv_pos_site_id
_symmetry_equiv_pos_as_xyz
1 x,y,z
2 -x,-y,z
3 -x,y,z
4 x,-y,z
5 1/2+x,1/2+y,1/2+z
6 1/2-x,1/2-y,1/2+z
7 1/2-x,1/2+y,1/2+z
8 1/2+x,1/2-y,1/2+z

loop_
_atom_site_label
_atom_site_fract_x
_atom_site_fract_y
_atom_site_fract_z
_atom_site_occupancy
_atom_site_U_iso_or_equiv
_atom_site_thermal_displace_type
_atom_site_type_symbol
_atom_site_symmetry_multiplicity
Na1 0.0000 0.0000 -0.0472 0.2450 0.003 Uani Na 1
Ti1 0.0000 0.3118 0.6306 0.3250 0.005 Uani Ti 1
O1 0.0000 0.3837 0.1021 0.5000 0.013 Uani O 0
O2 0.0000 0.2187 0.1645 1.0000 0.013 Uani O 2

loop_
_atom_type_symbol
_atom_type_number_in_cell
_atom_type_description
_atom_type_scat_dispersion_real
_atom_type_scat_dispersion_imag
_atom_type_scat_source
O 2 Oxygen 0.0106 0.0060 ' Int. Tab. C, 4.2.6.8, 6.1.1.4'
Na 1 Sodium 0.0362 0.0249 ' Int. Tab. C, 4.2.6.8, 6.1.1.4'
Ti 1 Titanium 0.2776 0.4457 ' Int. Tab. C, 4.2.6.8, 6.1.1.4'

loop_
_cod_changelog_entry_id
_cod_changelog_entry_author
_cod_changelog_entry_date
_cod_changelog_entry_text
1 'Vaitkus, Antanas' 2023-12-14T19:57:45+02:00
;
 Updated values of the '_atom_site_type_symbol' and '_atom_type_symbol' data
 items to establish proper relationships between different category loops.
;
